data_7015371
loop_
_publ_author_name
'Basu, Arghya'
'Das, Gopal'

_publ_section_title
;
 Oxidative cyclization of thiosemicarbazone: an optical and turn-on
 fluorescent chemodosimeter for Cu(II).
;
_journal_issue 12
_journal_name_full 'Dalton transactions (Cambridge, England : 2003)'
_journal_page_first 2837
_journal_page_last 2843
_journal_paper_doi 10.1039/c0dt01549k
_journal_volume 40
_journal_year 2011
_chemical_formula_sum 'C14 H15 N3 S'
_chemical_formula_weight 257.36
_chemical_name_systematic
;
?
;
_space_group_IT_number 2
_symmetry_cell_setting triclinic
_symmetry_space_group_name_Hall '-P 1'
_symmetry_space_group_name_H-M 'P -1'
_atom_sites_solution_hydrogens geom
_atom_sites_solution_primary direct
_atom_sites_solution_secondary difmap
_audit_creation_method SHELXL-97
_cell_angle_alpha 98.898(7)
_cell_angle_beta 99.319(7)
_cell_angle_gamma 113.365(5)
_cell_formula_units_Z 2
_cell_length_a 8.8572(9)
_cell_length_b 8.9640(9)
_cell_length_c 9.6791(10)
_cell_measurement_reflns_used 2899
_cell_measurement_temperature 298(2)
_cell_measurement_theta_max 30.26
_cell_measurement_theta_min 2.94
_cell_volume 675.52(13)
_computing_cell_refinement 'Bruker SMART'
_computing_data_collection 'Bruker SMART'
_computing_data_reduction 'Bruker SAINT'
_computing_molecular_graphics 'Bruker SHELXTL'
_computing_publication_material 'Bruker SHELXTL'
_computing_structure_refinement 'SHELXL-97 (Sheldrick, 1997)'
_computing_structure_solution 'SHELXS-97 (Sheldrick, 1990)'
_diffrn_ambient_temperature 298(2)
_diffrn_measured_fraction_theta_full 0.981
_diffrn_measured_fraction_theta_max 0.981
_diffrn_radiation_monochromator graphite
_diffrn_radiation_source 'fine-focus sealed tube'
_diffrn_radiation_type MoK\a
_diffrn_radiation_wavelength 0.71073
_diffrn_reflns_av_R_equivalents 0.0795
_diffrn_reflns_av_sigmaI/netI 0.0691
_diffrn_reflns_limit_h_max 12
_diffrn_reflns_limit_h_min -13
_diffrn_reflns_limit_k_max 14
_diffrn_reflns_limit_k_min -14
_diffrn_reflns_limit_l_max 13
_diffrn_reflns_limit_l_min -15
_diffrn_reflns_number 10475
_diffrn_reflns_theta_full 34.40
_diffrn_reflns_theta_max 34.40
_diffrn_reflns_theta_min 2.20
_exptl_absorpt_coefficient_mu 0.227
_exptl_absorpt_correction_T_max 0.968
_exptl_absorpt_correction_T_min 0.952
_exptl_absorpt_correction_type multi-scan
_exptl_absorpt_process_details 'SADABS (Sheldrick, 1997)'
_exptl_crystal_colour colorless
_exptl_crystal_density_diffrn 1.270
_exptl_crystal_density_method 'not measured'
_exptl_crystal_description rectangle
_exptl_crystal_F_000 272.0
_exptl_crystal_size_max 0.34
_exptl_crystal_size_mid 0.30
_exptl_crystal_size_min 0.25
_refine_diff_density_max 0.585
_refine_diff_density_min -0.257
_refine_diff_density_rms 0.080
_refine_ls_extinction_method none
_refine_ls_goodness_of_fit_ref 1.062
_refine_ls_matrix_type full
_refine_ls_number_parameters 174
_refine_ls_number_reflns 4855
_refine_ls_number_restraints 0
_refine_ls_restrained_S_all 1.062
_refine_ls_R_factor_all 0.1368
_refine_ls_R_factor_gt 0.0828
_refine_ls_shift/su_max 0.001
_refine_ls_shift/su_mean 0.000
_refine_ls_structure_factor_coef Fsqd
_refine_ls_weighting_details 'calc w=1/[\s^2^(Fo^2^)+(0.1421P)^2^+0.0000P] where P=(Fo^2^+2Fc^2^)/3'
_refine_ls_weighting_scheme calc
_refine_ls_wR_factor_gt 0.1915
_refine_ls_wR_factor_ref 0.2043
_reflns_number_gt 5284
_reflns_number_total 5694
_reflns_threshold_expression >2sigma(I)
_cod_data_source_file c0dt01549k.txt
_cod_data_source_block L1
_cod_depositor_comments
;
The following automatic conversions were performed:
'_symmetry_cell_setting' value 'Triclinic' changed to 'triclinic'
according to '/home/saulius/struct/CIF-dictionaries/cif_core.dic'
dictionary named 'cif_core.dic' version 2.4.1 from 2010-06-29.

Automatic conversion script
Id: cif_fix_enum 1555 2011-01-17 13:19:09Z saulius 
;
_cod_original_cell_volume 675.52(12)
_cod_original_sg_symbol_H-M 'P-1 '
_cod_database_code 7015371

loop_
_symmetry_equiv_pos_as_xyz
'x, y, z'
'-x, -y, -z'

loop_
_atom_site_label
_atom_site_type_symbol
_atom_site_fract_x
_atom_site_fract_y
_atom_site_fract_z
_atom_site_U_iso_or_equiv
_atom_site_adp_type
_atom_site_occupancy
_atom_site_symmetry_multiplicity
_atom_site_calc_flag
_atom_site_refinement_flags
_atom_site_disorder_assembly
_atom_site_disorder_group
S1 S -0.16157(8) 0.07203(10) 0.36004(8) 0.0573(3) Uani 1 1 d . . .
C1 C -0.1212(3) 0.2320(3) 0.0951(3) 0.0479(6) Uani 1 1 d . . .
C8 C -0.0198(4) 0.5326(4) 0.2169(3) 0.0598(7) Uani 1 1 d . . .
H8 H 0.0673 0.5296 0.2827 0.072 Uiso 1 1 calc R . .
C4 C -0.3846(4) 0.2467(5) -0.0907(3) 0.0680(9) Uani 1 1 d . . .
H4 H -0.4741 0.2500 -0.1533 0.082 Uiso 1 1 calc R . .
C5 C -0.2761(5) 0.5496(5) 0.0226(4) 0.0720(10) Uani 1 1 d . . .
H5 H -0.3602 0.5575 -0.0429 0.086 Uiso 1 1 calc R . .
C2 C -0.2363(5) 0.0947(4) -0.0072(4) 0.0684(8) Uani 1 1 d . . .
H2 H -0.2258 -0.0053 -0.0161 0.082 Uiso 1 1 calc R . .
C3 C -0.3708(4) 0.1022(5) -0.0996(4) 0.0772(10) Uani 1 1 d . . .
H3 H -0.4510 0.0063 -0.1674 0.093 Uiso 1 1 calc R . .
C6 C -0.1678(6) 0.6833(5) 0.1245(5) 0.0870(12) Uani 1 1 d . . .
H6 H -0.1776 0.7835 0.1299 0.104 Uiso 1 1 calc R . .
C7 C -0.0381(6) 0.6770(5) 0.2248(5) 0.0836(11) Uani 1 1 d . . .
H7 H 0.0355 0.7720 0.2969 0.100 Uiso 1 1 calc R . .
C9 C -0.1326(3) 0.3870(3) 0.1090(3) 0.0459(6) Uani 1 1 d . . .
C10 C -0.2664(3) 0.3930(4) 0.0112(3) 0.0537(7) Uani 1 1 d . . .
N2 N 0.1660(3) 0.1795(3) 0.3770(3) 0.0500(5) Uani 1 1 d . . .
N1 N 0.0190(3) 0.2271(3) 0.1871(3) 0.0582(6) Uani 1 1 d . . .
N3 N 0.3091(3) 0.2630(3) 0.3295(2) 0.0515(5) Uani 1 1 d . . .
C11 C 0.0144(3) 0.1636(3) 0.3036(3) 0.0444(5) Uani 1 1 d . . .
C14 C 0.6055(4) 0.3775(5) 0.3487(4) 0.0696(9) Uani 1 1 d . . .
H14B H 0.5718 0.4129 0.2651 0.104 Uiso 1 1 calc R . .
H14A H 0.6580 0.3051 0.3239 0.104 Uiso 1 1 calc R . .
H14C H 0.6848 0.4737 0.4233 0.104 Uiso 1 1 calc R . .
C12 C 0.4533(3) 0.2854(3) 0.4010(3) 0.0500(6) Uani 1 1 d . . .
C13 C 0.4843(4) 0.2307(6) 0.5345(5) 0.0969(15) Uani 1 1 d . . .
H13A H 0.4280 0.2654 0.6008 0.145 Uiso 1 1 calc R . .
H13B H 0.6040 0.2802 0.5775 0.145 Uiso 1 1 calc R . .
H13C H 0.4410 0.1109 0.5121 0.145 Uiso 1 1 calc R . .
H1N H 0.112(4) 0.274(4) 0.179(3) 0.054(8) Uiso 1 1 d . . .
H2N H 0.158(4) 0.120(4) 0.438(4) 0.063(9) Uiso 1 1 d . . .

loop_
_atom_site_aniso_label
_atom_site_aniso_U_11
_atom_site_aniso_U_22
_atom_site_aniso_U_33
_atom_site_aniso_U_23
_atom_site_aniso_U_13
_atom_site_aniso_U_12
S1 0.0431(4) 0.0810(5) 0.0590(5) 0.0372(4) 0.0170(3) 0.0289(3)
C1 0.0404(11) 0.0670(15) 0.0429(12) 0.0257(11) 0.0120(10) 0.0246(12)
C8 0.0519(14) 0.0718(18) 0.0476(14) 0.0165(13) 0.0126(12) 0.0179(14)
C4 0.0463(14) 0.112(3) 0.0429(14) 0.0327(16) 0.0033(11) 0.0287(17)
C5 0.074(2) 0.106(3) 0.078(2) 0.054(2) 0.0404(18) 0.061(2)
C2 0.0725(19) 0.0635(17) 0.0648(19) 0.0205(15) 0.0147(16) 0.0241(16)
C3 0.0599(18) 0.087(2) 0.0556(18) 0.0123(17) -0.0045(14) 0.0119(18)
C6 0.113(3) 0.091(3) 0.101(3) 0.049(2) 0.058(3) 0.066(3)
C7 0.100(3) 0.0643(19) 0.081(2) 0.0121(17) 0.037(2) 0.0263(19)
C9 0.0365(10) 0.0677(15) 0.0393(12) 0.0239(11) 0.0132(9) 0.0230(11)
C10 0.0450(12) 0.0869(19) 0.0461(14) 0.0366(13) 0.0193(11) 0.0351(14)
N2 0.0430(10) 0.0684(13) 0.0508(12) 0.0325(11) 0.0148(9) 0.0287(10)
N1 0.0438(11) 0.0867(17) 0.0586(15) 0.0423(13) 0.0171(10) 0.0321(13)
N3 0.0439(11) 0.0721(14) 0.0515(12) 0.0291(11) 0.0171(9) 0.0309(11)
C11 0.0430(11) 0.0517(12) 0.0452(13) 0.0166(10) 0.0100(10) 0.0258(10)
C14 0.0507(15) 0.097(2) 0.079(2) 0.0419(18) 0.0302(15) 0.0366(16)
C12 0.0435(12) 0.0626(15) 0.0530(14) 0.0226(12) 0.0161(11) 0.0273(12)
C13 0.0525(17) 0.157(4) 0.101(3) 0.088(3) 0.0198(18) 0.044(2)

loop_
_atom_type_symbol
_atom_type_description
_atom_type_scat_dispersion_real
_atom_type_scat_dispersion_imag
_atom_type_scat_source
C C 0.0033 0.0016 'International Tables Vol C Tables 4.2.6.8 and 6.1.1.4'
H H 0.0000 0.0000 'International Tables Vol C Tables 4.2.6.8 and 6.1.1.4'
N N 0.0061 0.0033 'International Tables Vol C Tables 4.2.6.8 and 6.1.1.4'
O O 0.0106 0.0060 'International Tables Vol C Tables 4.2.6.8 and 6.1.1.4'
S S 0.1246 0.1234 'International Tables Vol C Tables 4.2.6.8 and 6.1.1.4'

loop_
_geom_angle_atom_site_label_1
_geom_angle_atom_site_label_2
_geom_angle_atom_site_label_3
_geom_angle
_geom_angle_site_symmetry_1
_geom_angle_site_symmetry_3
_geom_angle_publ_flag
C2 C1 C9 120.8(3) . . ?
C2 C1 N1 121.0(3) . . ?
C9 C1 N1 118.2(2) . . ?
C7 C8 C9 120.3(3) . . ?
C3 C4 C10 121.2(3) . . ?
C6 C5 C10 121.2(3) . . ?
C1 C2 C3 120.5(3) . . ?
C4 C3 C2 120.4(3) . . ?
C5 C6 C7 121.2(3) . . ?
C8 C7 C6 120.2(4) . . ?
C8 C9 C10 119.1(3) . . ?
C8 C9 C1 123.2(2) . . ?
C10 C9 C1 117.7(2) . . ?
C4 C10 C9 119.4(3) . . ?
C4 C10 C5 122.7(3) . . ?
C9 C10 C5 117.9(3) . . ?
C11 N2 N3 118.4(2) . . ?
C11 N1 C1 126.0(2) . . ?
C12 N3 N2 119.1(2) . . ?
N1 C11 N2 115.1(2) . . ?
N1 C11 S1 124.3(2) . . ?
N2 C11 S1 120.65(19) . . ?
N3 C12 C13 125.4(2) . . ?
N3 C12 C14 118.1(2) . . ?
C13 C12 C14 116.5(2) . . ?

loop_
_geom_bond_atom_site_label_1
_geom_bond_atom_site_label_2
_geom_bond_distance
_geom_bond_site_symmetry_2
_geom_bond_publ_flag
S1 C11 1.674(3) . ?
C1 C2 1.354(4) . ?
C1 C9 1.420(4) . ?
C1 N1 1.427(3) . ?
C8 C7 1.359(5) . ?
C8 C9 1.414(4) . ?
C4 C3 1.339(5) . ?
C4 C10 1.401(5) . ?
C5 C6 1.321(6) . ?
C5 C10 1.429(5) . ?
C2 C3 1.400(5) . ?
C6 C7 1.405(6) . ?
C9 C10 1.417(4) . ?
N2 C11 1.356(3) . ?
N2 N3 1.386(3) . ?
N1 C11 1.338(3) . ?
N3 C12 1.272(3) . ?
C14 C12 1.491(4) . ?
C12 C13 1.474(4) . ?

loop_
_cod_related_entry_id
_cod_related_entry_database
_cod_related_entry_code
1 ChemSpider 30652812
